data_1506201
loop_
_publ_author_name
'Wong, Ken-Tsung'
'Chao, Teng-Chih'
'Chi, Liang-Chen'
'Chu, Ying-Ying'
'Balaiah, Akula'
'Chiu, Shih-Feng'
'Liu, Yi-Hung'
'Wang, Yu'

_publ_section_title
;
 Syntheses and structures of novel heteroarene-fused coplanar
 pi-conjugated chromophores.
;
_journal_issue 22
_journal_name_full 'Organic letters'
_journal_page_first 5033
_journal_page_last 5036
_journal_paper_doi 10.1021/ol061791y
_journal_volume 8
_journal_year 2006
_chemical_formula_sum 'C46 H38 Cl4 S2'
_chemical_formula_weight 796.68
_chemical_name_systematic
; 
 ? 
;
_space_group_IT_number 2
_symmetry_cell_setting triclinic
_symmetry_space_group_name_Hall '-P 1'
_symmetry_space_group_name_H-M 'P -1'
_atom_sites_solution_hydrogens geom
_atom_sites_solution_primary direct
_atom_sites_solution_secondary difmap
_audit_creation_method SHELXL-97
_cell_angle_alpha 107.4040(10)
_cell_angle_beta 109.7960(10)
_cell_angle_gamma 99.0340(10)
_cell_formula_units_Z 1
_cell_length_a 10.3765(2)
_cell_length_b 10.4444(2)
_cell_length_c 10.7639(2)
_cell_measurement_reflns_used 22261
_cell_measurement_temperature 295(2)
_cell_measurement_theta_max 27.5
_cell_measurement_theta_min 1
_cell_volume 1003.08(4)
_computing_cell_refinement 'HKL Denzo & Scalepack (Otwinowski & Minor)'
_computing_data_collection 'COLLECT (Nonius BV)'
_computing_data_reduction 'HKL Denzo & Scalepack (Otwinowski & Minor)'
_computing_molecular_graphics SHELXTL
_computing_publication_material SHELXTL
_computing_structure_refinement 'SHELXL-97 (Sheldrick, 1997)'
_computing_structure_solution 'SHELXS-97 (Sheldrick, 1990)'
_diffrn_ambient_temperature 295(2)
_diffrn_measured_fraction_theta_full 0.991
_diffrn_measured_fraction_theta_max 0.991
_diffrn_measurement_device_type 'Nonius KappaCCD'
_diffrn_measurement_method CCD
_diffrn_radiation_monochromator graphite
_diffrn_radiation_source 'fine-focus sealed tube'
_diffrn_radiation_type MoK\a
_diffrn_radiation_wavelength 0.71073
_diffrn_reflns_av_R_equivalents 0.0204
_diffrn_reflns_av_sigmaI/netI 0.0300
_diffrn_reflns_limit_h_max 13
_diffrn_reflns_limit_h_min -13
_diffrn_reflns_limit_k_max 13
_diffrn_reflns_limit_k_min -13
_diffrn_reflns_limit_l_max 13
_diffrn_reflns_limit_l_min -13
_diffrn_reflns_number 8709
_diffrn_reflns_theta_full 27.45
_diffrn_reflns_theta_max 27.45
_diffrn_reflns_theta_min 2.13
_exptl_absorpt_coefficient_mu 0.432
_exptl_absorpt_correction_T_max 0.977
_exptl_absorpt_correction_T_min 0.963
_exptl_absorpt_correction_type multi-scan
_exptl_absorpt_process_details
; 
multi-scan from symmetry-related measurements 
 Sortav (Blessing 1995) 
;
_exptl_crystal_density_diffrn 1.319
_exptl_crystal_density_method 'not measured'
_exptl_crystal_F_000 414
_exptl_crystal_size_max 0.25
_exptl_crystal_size_mid 0.20
_exptl_crystal_size_min 0.15
_refine_diff_density_max 0.407
_refine_diff_density_min -0.327
_refine_diff_density_rms 0.117
_refine_ls_extinction_coef 0.176(16)
_refine_ls_extinction_expression Fc^*^=kFc[1+0.001xFc^2^\l^3^/sin(2\q)]^-1/4^
_refine_ls_extinction_method SHELXL
_refine_ls_goodness_of_fit_ref 1.062
_refine_ls_hydrogen_treatment mixed
_refine_ls_matrix_type full
_refine_ls_number_parameters 263
_refine_ls_number_reflns 4549
_refine_ls_number_restraints 0
_refine_ls_restrained_S_all 1.062
_refine_ls_R_factor_all 0.0706
_refine_ls_R_factor_gt 0.0555
_refine_ls_shift/su_max 0.020
_refine_ls_shift/su_mean 0.002
_refine_ls_structure_factor_coef Fsqd
_refine_ls_weighting_details 'calc w=1/[\s^2^(Fo^2^)+(0.1037P)^2^+0.3452P] where P=(Fo^2^+2Fc^2^)/3'
_refine_ls_weighting_scheme calc
_refine_ls_wR_factor_gt 0.1530
_refine_ls_wR_factor_ref 0.1789
_reflns_number_gt 3728
_reflns_number_total 4549
_reflns_threshold_expression >2sigma(I)
_cod_data_source_file ol061791ysi20060720_074111.cif
_cod_data_source_block ic11988
_cod_depositor_comments
;
The following automatic conversions were performed:

'_symmetry_cell_setting' value 'Triclinic' changed to 'triclinic'
according to /home/saulius/struct/CIF-dictionaries/cif_core.dic
dictionary named 'cif_core.dic' version 2.4.1 from 2010-06-29.

Automatic conversion script
Id: cif_fix_values 1715 2011-07-08 13:25:40Z adriana 
;
_cod_original_cell_volume 1003.08(3)
_cod_original_sg_symbol_H-M P-1
_cod_database_code 1506201

loop_
_symmetry_equiv_pos_as_xyz
'x, y, z'
'-x, -y, -z'

loop_
_atom_site_label
_atom_site_type_symbol
_atom_site_fract_x
_atom_site_fract_y
_atom_site_fract_z
_atom_site_U_iso_or_equiv
_atom_site_adp_type
_atom_site_occupancy
_atom_site_symmetry_multiplicity
_atom_site_calc_flag
_atom_site_refinement_flags
_atom_site_disorder_assembly
_atom_site_disorder_group
S1 S 0.55977(6) 0.09889(5) 0.32005(6) 0.0465(2) Uani 1 1 d . . .
C1 C 0.60697(19) 0.47258(19) 0.4500(2) 0.0358(4) Uani 1 1 d . . .
H1A H 0.6769 0.4538 0.4174 0.043 Uiso 1 1 calc R . .
C2 C 0.50344(19) 0.36438(19) 0.44257(19) 0.0342(4) Uani 1 1 d . . .
C3 C 0.39719(19) 0.39109(19) 0.4925(2) 0.0340(4) Uani 1 1 d . . .
C4 C 0.29416(19) 0.25361(18) 0.4685(2) 0.0347(4) Uani 1 1 d . . .
C5 C 0.3591(2) 0.14743(19) 0.3990(2) 0.0366(4) Uani 1 1 d . . .
C6 C 0.3321(2) -0.0006(2) 0.3485(2) 0.0449(5) Uani 1 1 d . . .
H6A H 0.2558 -0.0624 0.3467 0.054 Uiso 1 1 calc R . .
C7 C 0.4324(3) -0.0399(2) 0.3030(2) 0.0489(5) Uani 1 1 d . . .
H7A H 0.4321 -0.1327 0.2663 0.059 Uiso 1 1 calc R . .
C8 C 0.4772(2) 0.21340(19) 0.3884(2) 0.0364(4) Uani 1 1 d . . .
C9 C 0.14305(19) 0.24444(19) 0.3700(2) 0.0367(4) Uani 1 1 d . . .
C10 C 0.0554(2) 0.3052(2) 0.4274(2) 0.0443(5) Uani 1 1 d . . .
H10A H 0.0862 0.3454 0.5259 0.053 Uiso 1 1 calc R . .
C11 C -0.0769(2) 0.3067(3) 0.3397(3) 0.0526(5) Uani 1 1 d . . .
H11A H -0.1332 0.3482 0.3808 0.063 Uiso 1 1 calc R . .
C12 C -0.1277(2) 0.2482(3) 0.1927(3) 0.0549(6) Uani 1 1 d . . .
C13 C -0.0408(3) 0.1867(3) 0.1358(3) 0.0596(6) Uani 1 1 d . . .
H13A H -0.0721 0.1460 0.0373 0.072 Uiso 1 1 calc R . .
C14 C 0.0924(2) 0.1844(3) 0.2232(2) 0.0494(5) Uani 1 1 d . . .
H14A H 0.1481 0.1418 0.1820 0.059 Uiso 1 1 calc R . .
C15 C -0.2714(3) 0.2528(4) 0.0992(4) 0.0832(10) Uani 1 1 d . . .
H15A H -0.2891 0.2073 0.0008 0.125 Uiso 1 1 calc R . .
H15B H -0.2718 0.3485 0.1184 0.125 Uiso 1 1 calc R . .
H15C H -0.3446 0.2055 0.1190 0.125 Uiso 1 1 calc R . .
C16 C 0.29671(19) 0.23848(19) 0.6070(2) 0.0348(4) Uani 1 1 d . . .
C17 C 0.2024(2) 0.1212(2) 0.5979(2) 0.0424(5) Uani 1 1 d . . .
H17A H 0.1380 0.0559 0.5086 0.051 Uiso 1 1 calc R . .
C18 C 0.2031(2) 0.1003(2) 0.7190(2) 0.0474(5) Uani 1 1 d . . .
H18A H 0.1396 0.0211 0.7098 0.057 Uiso 1 1 calc R . .
C19 C 0.2969(3) 0.1957(2) 0.8539(2) 0.0497(5) Uani 1 1 d . . .
C20 C 0.3911(3) 0.3107(2) 0.8628(2) 0.0530(6) Uani 1 1 d . . .
H20A H 0.4565 0.3749 0.9522 0.064 Uiso 1 1 calc R . .
C21 C 0.3909(2) 0.3331(2) 0.7418(2) 0.0451(5) Uani 1 1 d . . .
H21A H 0.4547 0.4125 0.7515 0.054 Uiso 1 1 calc R . .
C22 C 0.2964(4) 0.1747(4) 0.9867(3) 0.0789(9) Uani 1 1 d . . .
H22A H 0.3686 0.2505 1.0695 0.118 Uiso 1 1 calc R . .
H22B H 0.3160 0.0877 0.9860 0.118 Uiso 1 1 calc R . .
H22C H 0.2044 0.1726 0.9889 0.118 Uiso 1 1 calc R . .
Cl1 Cl 0.9977(4) 0.3391(5) 0.7625(4) 0.1031(11) Uani 0.50 1 d P A 1
Cl2 Cl 0.7514(5) 0.4200(5) 0.8139(6) 0.1137(12) Uani 0.50 1 d P A 1
C23 C 0.8424(13) 0.3959(13) 0.7107(11) 0.118(5) Uani 0.50 1 d P A 1
H23A H 0.8702 0.4838 0.7000 0.141 Uiso 0.50 1 calc PR A 1
H23B H 0.7764 0.3283 0.6168 0.141 Uiso 0.50 1 calc PR A 1
Cl1' Cl 0.9593(7) 0.3318(6) 0.7455(9) 0.207(3) Uani 0.50 1 d P B 2
Cl2' Cl 0.7955(5) 0.4533(8) 0.8643(8) 0.179(3) Uani 0.50 1 d P B 2
C23' C 0.8959(12) 0.4630(13) 0.7896(16) 0.117(4) Uani 0.50 1 d P B 2
H23D H 0.9764 0.5459 0.8512 0.140 Uiso 0.50 1 calc PR B 2
H23E H 0.8456 0.4779 0.7034 0.140 Uiso 0.50 1 calc PR B 2

loop_
_atom_site_aniso_label
_atom_site_aniso_U_11
_atom_site_aniso_U_22
_atom_site_aniso_U_33
_atom_site_aniso_U_23
_atom_site_aniso_U_13
_atom_site_aniso_U_12
S1 0.0556(4) 0.0395(3) 0.0585(4) 0.0192(2) 0.0346(3) 0.0237(2)
C1 0.0365(9) 0.0348(9) 0.0474(10) 0.0182(8) 0.0259(8) 0.0149(7)
C2 0.0361(9) 0.0322(9) 0.0417(9) 0.0162(7) 0.0209(7) 0.0133(7)
C3 0.0339(9) 0.0328(9) 0.0423(9) 0.0176(7) 0.0203(7) 0.0113(7)
C4 0.0352(9) 0.0308(8) 0.0428(9) 0.0155(7) 0.0203(7) 0.0092(7)
C5 0.0401(10) 0.0331(9) 0.0412(9) 0.0156(7) 0.0201(8) 0.0118(7)
C6 0.0518(12) 0.0327(10) 0.0504(11) 0.0151(8) 0.0230(9) 0.0095(8)
C7 0.0631(13) 0.0334(10) 0.0546(12) 0.0150(9) 0.0282(10) 0.0193(9)
C8 0.0402(10) 0.0328(9) 0.0435(10) 0.0167(7) 0.0218(8) 0.0145(7)
C9 0.0360(9) 0.0357(9) 0.0425(10) 0.0175(8) 0.0194(8) 0.0084(7)
C10 0.0414(10) 0.0503(11) 0.0438(10) 0.0171(9) 0.0200(8) 0.0159(9)
C11 0.0427(11) 0.0644(14) 0.0592(13) 0.0273(11) 0.0246(10) 0.0219(10)
C12 0.0427(11) 0.0674(15) 0.0575(13) 0.0345(11) 0.0154(10) 0.0135(10)
C13 0.0580(14) 0.0759(16) 0.0417(11) 0.0236(11) 0.0172(10) 0.0156(12)
C14 0.0499(12) 0.0614(13) 0.0430(11) 0.0213(10) 0.0243(9) 0.0173(10)
C15 0.0528(15) 0.122(3) 0.0767(19) 0.0529(19) 0.0143(13) 0.0286(17)
C16 0.0339(9) 0.0351(9) 0.0414(9) 0.0173(7) 0.0190(7) 0.0118(7)
C17 0.0406(10) 0.0407(10) 0.0451(10) 0.0192(8) 0.0170(8) 0.0052(8)
C18 0.0492(12) 0.0459(11) 0.0571(12) 0.0276(10) 0.0273(10) 0.0111(9)
C19 0.0580(13) 0.0545(13) 0.0493(12) 0.0280(10) 0.0276(10) 0.0203(10)
C20 0.0631(14) 0.0476(12) 0.0398(11) 0.0148(9) 0.0156(10) 0.0092(10)
C21 0.0456(11) 0.0377(10) 0.0481(11) 0.0159(8) 0.0180(9) 0.0053(8)
C22 0.100(2) 0.087(2) 0.0594(15) 0.0400(15) 0.0376(15) 0.0147(17)
Cl1 0.0917(17) 0.148(3) 0.1122(17) 0.0686(19) 0.0617(13) 0.0644(19)
Cl2 0.073(2) 0.124(2) 0.160(4) 0.072(3) 0.052(2) 0.0260(16)
C23 0.116(8) 0.116(8) 0.093(6) 0.072(6) -0.006(5) 0.007(6)
Cl1' 0.180(5) 0.100(3) 0.344(8) 0.023(3) 0.181(5) 0.002(3)
Cl2' 0.095(3) 0.244(6) 0.181(5) 0.049(4) 0.068(3) 0.040(3)
C23' 0.093(7) 0.124(9) 0.170(11) 0.091(9) 0.067(7) 0.028(6)

loop_
_atom_type_symbol
_atom_type_description
_atom_type_scat_dispersion_real
_atom_type_scat_dispersion_imag
_atom_type_scat_source
C C 0.0033 0.0016 'International Tables Vol C Tables 4.2.6.8 and 6.1.1.4'
H H 0.0000 0.0000 'International Tables Vol C Tables 4.2.6.8 and 6.1.1.4'
S S 0.1246 0.1234 'International Tables Vol C Tables 4.2.6.8 and 6.1.1.4'
Cl Cl 0.1484 0.1585 'International Tables Vol C Tables 4.2.6.8 and 6.1.1.4'

loop_
_geom_angle_atom_site_label_1
_geom_angle_atom_site_label_2
_geom_angle_atom_site_label_3
_geom_angle
_geom_angle_site_symmetry_1
C8 S1 C7 90.46(10) .
C3 C1 C2 118.18(16) 2_666
C3 C1 H1A 120.9 2_666
C2 C1 H1A 120.9 .
C1 C2 C3 121.63(16) .
C1 C2 C8 131.91(16) .
C3 C2 C8 106.46(16) .
C1 C3 C2 120.19(17) 2_666
C1 C3 C4 128.55(16) 2_666
C2 C3 C4 111.22(15) .
C5 C4 C9 113.92(15) .
C5 C4 C16 109.31(14) .
C9 C4 C16 111.14(14) .
C5 C4 C3 100.10(14) .
C9 C4 C3 108.07(14) .
C16 C4 C3 113.95(15) .
C8 C5 C6 112.56(17) .
C8 C5 C4 110.83(16) .
C6 C5 C4 136.54(18) .
C7 C6 C5 111.07(19) .
C7 C6 H6A 124.5 .
C5 C6 H6A 124.5 .
C6 C7 S1 113.36(16) .
C6 C7 H7A 123.3 .
S1 C7 H7A 123.3 .
C5 C8 C2 111.36(16) .
C5 C8 S1 112.55(14) .
C2 C8 S1 136.06(15) .
C14 C9 C10 117.72(18) .
C14 C9 C4 122.02(17) .
C10 C9 C4 120.14(17) .
C11 C10 C9 120.8(2) .
C11 C10 H10A 119.6 .
C9 C10 H10A 119.6 .
C12 C11 C10 121.8(2) .
C12 C11 H11A 119.1 .
C10 C11 H11A 119.1 .
C11 C12 C13 117.2(2) .
C11 C12 C15 120.9(3) .
C13 C12 C15 121.9(2) .
C12 C13 C14 121.4(2) .
C12 C13 H13A 119.3 .
C14 C13 H13A 119.3 .
C9 C14 C13 121.0(2) .
C9 C14 H14A 119.5 .
C13 C14 H14A 119.5 .
C12 C15 H15A 109.5 .
C12 C15 H15B 109.5 .
H15A C15 H15B 109.5 .
C12 C15 H15C 109.5 .
H15A C15 H15C 109.5 .
H15B C15 H15C 109.5 .
C21 C16 C17 117.54(18) .
C21 C16 C4 123.51(17) .
C17 C16 C4 118.92(16) .
C18 C17 C16 121.31(19) .
C18 C17 H17A 119.3 .
C16 C17 H17A 119.3 .
C17 C18 C19 121.0(2) .
C17 C18 H18A 119.5 .
C19 C18 H18A 119.5 .
C20 C19 C18 117.68(19) .
C20 C19 C22 121.0(2) .
C18 C19 C22 121.3(2) .
C19 C20 C21 121.8(2) .
C19 C20 H20A 119.1 .
C21 C20 H20A 119.1 .
C16 C21 C20 120.67(19) .
C16 C21 H21A 119.7 .
C20 C21 H21A 119.7 .
C19 C22 H22A 109.5 .
C19 C22 H22B 109.5 .
H22A C22 H22B 109.5 .
C19 C22 H22C 109.5 .
H22A C22 H22C 109.5 .
H22B C22 H22C 109.5 .
Cl2 C23 Cl1 119.7(5) .
Cl2 C23 H23A 107.4 .
Cl1 C23 H23A 107.4 .
Cl2 C23 H23B 107.4 .
Cl1 C23 H23B 107.4 .
H23A C23 H23B 106.9 .
Cl2' C23' Cl1' 118.2(7) .
Cl2' C23' H23D 107.8 .
Cl1' C23' H23D 107.8 .
Cl2' C23' H23E 107.8 .
Cl1' C23' H23E 107.8 .
H23D C23' H23E 107.1 .

loop_
_geom_bond_atom_site_label_1
_geom_bond_atom_site_label_2
_geom_bond_distance
_geom_bond_site_symmetry_2
S1 C8 1.7109(19) .
S1 C7 1.720(2) .
C1 C3 1.386(2) 2_666
C1 C2 1.394(2) .
C1 H1A 0.9300 .
C2 C3 1.411(2) .
C2 C8 1.452(2) .
C3 C1 1.386(2) 2_666
C3 C4 1.543(2) .
C4 C5 1.524(2) .
C4 C9 1.535(3) .
C4 C16 1.537(3) .
C5 C8 1.366(3) .
C5 C6 1.422(3) .
C6 C7 1.361(3) .
C6 H6A 0.9300 .
C7 H7A 0.9300 .
C9 C14 1.382(3) .
C9 C10 1.393(3) .
C10 C11 1.383(3) .
C10 H10A 0.9300 .
C11 C12 1.383(4) .
C11 H11A 0.9300 .
C12 C13 1.386(4) .
C12 C15 1.507(3) .
C13 C14 1.392(3) .
C13 H13A 0.9300 .
C14 H14A 0.9300 .
C15 H15A 0.9600 .
C15 H15B 0.9600 .
C15 H15C 0.9600 .
C16 C21 1.384(3) .
C16 C17 1.398(3) .
C17 C18 1.382(3) .
C17 H17A 0.9300 .
C18 C19 1.386(3) .
C18 H18A 0.9300 .
C19 C20 1.381(3) .
C19 C22 1.511(3) .
C20 C21 1.390(3) .
C20 H20A 0.9300 .
C21 H21A 0.9300 .
C22 H22A 0.9600 .
C22 H22B 0.9600 .
C22 H22C 0.9600 .
Cl1 C23 1.775(13) .
Cl2 C23 1.675(17) .
C23 H23A 0.9700 .
C23 H23B 0.9700 .
Cl1' C23' 1.625(14) .
Cl2' C23' 1.525(13) .
C23' H23D 0.9700 .
C23' H23E 0.9700 .
